data_4062772
loop_
_publ_author_name
'Filippou, Alexander C.'
'Philippopoulos, Athanassios I.'
'Portius, Peter'
'Schnakenburg, Gregor'

_journal_name_full Organometallics
_journal_paper_doi 10.1021/om049625m
_journal_year 2004
_chemical_formula_moiety 'C63 H63 Ge N O1 P4 W, C4 H8 O'
_chemical_formula_sum 'C67 H71 Ge N O2 P4 W'
_chemical_formula_weight 1302.57
_space_group_IT_number 14
_symmetry_cell_setting monoclinic
_symmetry_space_group_name_Hall '-P 2ybc'
_symmetry_space_group_name_H-M 'P 1 21/c 1'
_cell_angle_alpha 90.00
_cell_angle_beta 95.18(3)
_cell_angle_gamma 90.00
_cell_formula_units_Z 4
_cell_length_a 13.358(4)
_cell_length_b 17.610(4)
_cell_length_c 25.160(8)
_cell_measurement_temperature 180(2)
_cell_volume 5894(3)
_diffrn_ambient_temperature 180(2)
_exptl_crystal_density_diffrn 1.468
_cod_original_sg_symbol_H-M 'P 21/c'
_cod_database_code 4062772

loop_
_symmetry_equiv_pos_as_xyz
'x, y, z'
'-x, y+1/2, -z+1/2'
'-x, -y, -z'
'x, -y-1/2, z-1/2'

loop_
_atom_site_label
_atom_site_type_symbol
_atom_site_fract_x
_atom_site_fract_y
_atom_site_fract_z
_atom_site_U_iso_or_equiv
_atom_site_adp_type
_atom_site_occupancy
_atom_site_symmetry_multiplicity
_atom_site_calc_flag
_atom_site_refinement_flags
_atom_site_disorder_assembly
_atom_site_disorder_group
C1 C 0.0508(4) 0.1671(3) 0.0360(2) 0.0281(13) Uani 1 1 d . . .
C2 C -0.0200(4) 0.2059(3) 0.0699(2) 0.0269(13) Uani 1 1 d . . .
C3 C -0.0365(4) 0.1601(3) 0.1125(2) 0.0299(14) Uani 1 1 d . . .
C4 C 0.0155(4) 0.0899(3) 0.1072(2) 0.0304(13) Uani 1 1 d . . .
C5 C 0.0650(4) 0.0900(3) 0.0623(2) 0.0307(14) Uani 1 1 d . . .
C6 C 0.0321(5) 0.1698(3) -0.0248(2) 0.0425(16) Uani 1 1 d . . .
H6A H 0.0328 0.2227 -0.0369 0.051 Uiso 1 1 calc R . .
H6B H -0.0335 0.1471 -0.0359 0.051 Uiso 1 1 calc R . .
H6C H 0.0849 0.1413 -0.0407 0.051 Uiso 1 1 calc R . .
C7 C -0.0665(5) 0.2820(3) 0.0548(2) 0.0402(15) Uani 1 1 d . . .
H7A H -0.0963 0.2803 0.0178 0.048 Uiso 1 1 calc R . .
H7B H -0.0145 0.3214 0.0584 0.048 Uiso 1 1 calc R . .
H7C H -0.1187 0.2937 0.0785 0.048 Uiso 1 1 calc R . .
C8 C -0.1007(5) 0.1769(3) 0.1578(2) 0.0453(16) Uani 1 1 d . . .
H8A H -0.1408 0.2226 0.1494 0.054 Uiso 1 1 calc R . .
H8B H -0.0572 0.1850 0.1908 0.054 Uiso 1 1 calc R . .
H8C H -0.1455 0.1338 0.1624 0.054 Uiso 1 1 calc R . .
C9 C 0.0146(6) 0.0255(3) 0.1477(3) 0.061(2) Uani 1 1 d . . .
H9A H -0.0550 0.0124 0.1532 0.073 Uiso 1 1 calc R . .
H9B H 0.0497 0.0418 0.1817 0.073 Uiso 1 1 calc R . .
H9C H 0.0485 -0.0190 0.1344 0.073 Uiso 1 1 calc R . .
C10 C 0.1224(5) 0.0265(3) 0.0377(2) 0.0429(16) Uani 1 1 d . . .
H10A H 0.1885 0.0451 0.0298 0.052 Uiso 1 1 calc R . .
H10B H 0.0848 0.0093 0.0047 0.052 Uiso 1 1 calc R . .
H10C H 0.1308 -0.0160 0.0629 0.052 Uiso 1 1 calc R . .
C11 C 0.3442(4) 0.0633(2) 0.12029(19) 0.0189(12) Uani 1 1 d . . .
H11A H 0.3686 0.0216 0.1445 0.023 Uiso 1 1 calc R . .
H11B H 0.2709 0.0567 0.1118 0.023 Uiso 1 1 calc R . .
C12 C 0.3975(4) 0.0591(2) 0.0683(2) 0.0188(12) Uani 1 1 d . . .
H12A H 0.3635 0.0203 0.0446 0.023 Uiso 1 1 calc R . .
H12B H 0.4677 0.0422 0.0772 0.023 Uiso 1 1 calc R . .
C13 C 0.4165(5) 0.4431(2) 0.0633(2) 0.0248(14) Uani 1 1 d . . .
H13A H 0.4848 0.4315 0.0799 0.030 Uiso 1 1 calc R . .
H13B H 0.4205 0.4888 0.0407 0.030 Uiso 1 1 calc R . .
C14 C 0.3443(4) 0.4573(2) 0.10663(19) 0.0237(13) Uani 1 1 d . . .
H14A H 0.2811 0.4794 0.0898 0.028 Uiso 1 1 calc R . .
H14B H 0.3750 0.4947 0.1326 0.028 Uiso 1 1 calc R . .
C15 C 0.2940(4) 0.1414(2) 0.21198(18) 0.0183(11) Uani 1 1 d . . .
C16 C 0.2049(5) 0.1787(3) 0.2158(2) 0.0414(16) Uani 1 1 d . . .
H16A H 0.1812 0.2133 0.1885 0.050 Uiso 1 1 calc R . .
C17 C 0.1474(5) 0.1666(4) 0.2597(2) 0.0563(19) Uani 1 1 d . . .
H17A H 0.0858 0.1931 0.2614 0.068 Uiso 1 1 calc R . .
C18 C 0.1800(5) 0.1168(3) 0.3000(2) 0.0388(15) Uani 1 1 d . . .
H18A H 0.1408 0.1082 0.3291 0.047 Uiso 1 1 calc R . .
C19 C 0.2698(5) 0.0799(3) 0.2975(2) 0.0450(17) Uani 1 1 d . . .
H19A H 0.2930 0.0454 0.3249 0.054 Uiso 1 1 calc R . .
C20 C 0.3274(5) 0.0928(3) 0.2545(2) 0.0386(15) Uani 1 1 d . . .
H20A H 0.3906 0.0683 0.2541 0.046 Uiso 1 1 calc R . .
C21 C 0.4948(4) 0.1431(2) 0.18738(17) 0.0170(11) Uani 1 1 d . . .
C22 C 0.5519(4) 0.0761(2) 0.18603(18) 0.0230(12) Uani 1 1 d . . .
H22A H 0.5256 0.0340 0.1658 0.028 Uiso 1 1 calc R . .
C23 C 0.6460(4) 0.0709(3) 0.2138(2) 0.0309(14) Uani 1 1 d . . .
H23A H 0.6830 0.0248 0.2131 0.037 Uiso 1 1 calc R . .
C24 C 0.6865(4) 0.1323(3) 0.2424(2) 0.0299(13) Uani 1 1 d . . .
H24A H 0.7513 0.1287 0.2612 0.036 Uiso 1 1 calc R . .
C25 C 0.6319(4) 0.1991(3) 0.24376(19) 0.0275(13) Uani 1 1 d . . .
H25A H 0.6597 0.2414 0.2634 0.033 Uiso 1 1 calc R . .
C26 C 0.5375(4) 0.2047(3) 0.21675(19) 0.0263(12) Uani 1 1 d . . .
H26A H 0.5009 0.2508 0.2181 0.032 Uiso 1 1 calc R . .
C27 C 0.3287(4) 0.1311(2) -0.03369(18) 0.0158(11) Uani 1 1 d . . .
C28 C 0.2794(4) 0.1895(3) -0.06213(18) 0.0198(11) Uani 1 1 d . . .
H28A H 0.2807 0.2393 -0.0475 0.024 Uiso 1 1 calc R . .
C29 C 0.2279(4) 0.1760(3) -0.1121(2) 0.0292(13) Uani 1 1 d . . .
H29A H 0.1966 0.2169 -0.1318 0.035 Uiso 1 1 calc R . .
C30 C 0.2223(4) 0.1030(3) -0.1328(2) 0.0323(14) Uani 1 1 d . . .
H30A H 0.1851 0.0935 -0.1661 0.039 Uiso 1 1 calc R . .
C31 C 0.2715(5) 0.0439(3) -0.1046(2) 0.0351(15) Uani 1 1 d . . .
H31A H 0.2678 -0.0063 -0.1185 0.042 Uiso 1 1 calc R . .
C32 C 0.3254(4) 0.0585(3) -0.0567(2) 0.0255(13) Uani 1 1 d . . .
H32A H 0.3616 0.0183 -0.0385 0.031 Uiso 1 1 calc R . .
C33 C 0.5286(4) 0.1503(2) 0.0107(2) 0.0180(11) Uani 1 1 d . . .
C34 C 0.5527(4) 0.1534(2) -0.0417(2) 0.0230(12) Uani 1 1 d . . .
H34A H 0.5000 0.1550 -0.0697 0.028 Uiso 1 1 calc R . .
C35 C 0.6504(5) 0.1541(3) -0.0544(2) 0.0311(15) Uani 1 1 d . . .
H35A H 0.6643 0.1566 -0.0908 0.037 Uiso 1 1 calc R . .
C36 C 0.7291(4) 0.1510(3) -0.0144(2) 0.0328(14) Uani 1 1 d . . .
H36A H 0.7970 0.1505 -0.0230 0.039 Uiso 1 1 calc R . .
C37 C 0.7061(5) 0.1486(3) 0.0387(2) 0.0318(14) Uani 1 1 d . . .
H37A H 0.7591 0.1472 0.0665 0.038 Uiso 1 1 calc R . .
C38 C 0.6077(4) 0.1482(2) 0.0514(2) 0.0235(12) Uani 1 1 d . . .
H38A H 0.5934 0.1465 0.0877 0.028 Uiso 1 1 calc R . .
C39 C 0.4575(4) 0.3543(2) -0.02950(19) 0.0214(12) Uani 1 1 d . . .
C40 C 0.4259(5) 0.3454(2) -0.0838(2) 0.0313(14) Uani 1 1 d . . .
H40A H 0.3560 0.3444 -0.0950 0.038 Uiso 1 1 calc R . .
C41 C 0.4956(5) 0.3379(3) -0.1219(2) 0.0352(15) Uani 1 1 d . . .
H41A H 0.4727 0.3320 -0.1585 0.042 Uiso 1 1 calc R . .
C42 C 0.5968(6) 0.3391(3) -0.1066(2) 0.0422(17) Uani 1 1 d . . .
H42A H 0.6437 0.3339 -0.1326 0.051 Uiso 1 1 calc R . .
C43 C 0.6313(5) 0.3480(3) -0.0525(3) 0.0354(16) Uani 1 1 d . . .
H43A H 0.7013 0.3496 -0.0418 0.042 Uiso 1 1 calc R . .
C44 C 0.5595(5) 0.3546(2) -0.0139(2) 0.0274(14) Uani 1 1 d . . .
H44A H 0.5821 0.3592 0.0229 0.033 Uiso 1 1 calc R . .
C45 C 0.2623(4) 0.4106(2) -0.01482(19) 0.0247(13) Uani 1 1 d . . .
C46 C 0.1651(5) 0.3907(3) -0.0106(2) 0.0454(17) Uani 1 1 d . . .
H46A H 0.1511 0.3475 0.0100 0.055 Uiso 1 1 calc R . .
C47 C 0.0837(6) 0.4330(4) -0.0363(3) 0.062(2) Uani 1 1 d . . .
H47A H 0.0163 0.4172 -0.0334 0.075 Uiso 1 1 calc R . .
C48 C 0.1033(6) 0.4975(3) -0.0656(2) 0.0528(19) Uani 1 1 d . . .
H48A H 0.0495 0.5271 -0.0819 0.063 Uiso 1 1 calc R . .
C49 C 0.2020(6) 0.5182(3) -0.0707(2) 0.0449(18) Uani 1 1 d . . .
H49A H 0.2160 0.5614 -0.0914 0.054 Uiso 1 1 calc R . .
C50 C 0.2809(5) 0.4758(3) -0.0457(2) 0.0331(15) Uani 1 1 d . . .
H50A H 0.3483 0.4908 -0.0495 0.040 Uiso 1 1 calc R . .
C51 C 0.3951(4) 0.3783(2) 0.20535(18) 0.0220(12) Uani 1 1 d . . .
C52 C 0.4920(5) 0.4077(3) 0.2054(2) 0.0304(14) Uani 1 1 d . . .
H52A H 0.5131 0.4298 0.1738 0.036 Uiso 1 1 calc R . .
C53 C 0.5584(5) 0.4047(3) 0.2518(2) 0.0386(15) Uani 1 1 d . . .
H53A H 0.6252 0.4232 0.2515 0.046 Uiso 1 1 calc R . .
C54 C 0.5253(5) 0.3745(3) 0.2982(2) 0.0405(17) Uani 1 1 d . . .
H54A H 0.5696 0.3734 0.3300 0.049 Uiso 1 1 calc R . .
C55 C 0.4318(5) 0.3470(3) 0.2986(2) 0.0358(15) Uani 1 1 d . . .
H55A H 0.4107 0.3265 0.3307 0.043 Uiso 1 1 calc R . .
C56 C 0.3648(4) 0.3479(3) 0.25263(19) 0.0273(13) Uani 1 1 d . . .
H56A H 0.2989 0.3279 0.2535 0.033 Uiso 1 1 calc R . .
C57 C 0.1934(4) 0.3976(3) 0.16676(18) 0.0226(12) Uani 1 1 d . . .
C58 C 0.1063(5) 0.3558(3) 0.1589(2) 0.0324(14) Uani 1 1 d . . .
H58A H 0.1064 0.3093 0.1398 0.039 Uiso 1 1 calc R . .
C59 C 0.0161(5) 0.3813(3) 0.1792(2) 0.0414(16) Uani 1 1 d . . .
H59A H -0.0432 0.3515 0.1736 0.050 Uiso 1 1 calc R . .
C60 C 0.0142(5) 0.4488(3) 0.2068(2) 0.0391(16) Uani 1 1 d . . .
H60A H -0.0461 0.4653 0.2206 0.047 Uiso 1 1 calc R . .
C61 C 0.0988(5) 0.4915(3) 0.2141(2) 0.0420(16) Uani 1 1 d . . .
H61A H 0.0974 0.5382 0.2328 0.050 Uiso 1 1 calc R . .
C62 C 0.1883(5) 0.4675(3) 0.1942(2) 0.0341(14) Uani 1 1 d . . .
H62A H 0.2465 0.4986 0.1992 0.041 Uiso 1 1 calc R . .
C63 C 0.5811(4) 0.3005(3) 0.11516(18) 0.0189(11) Uani 1 1 d . . .
C64 C -0.0611(11) 0.3017(8) 0.3153(6) 0.190(6) Uiso 1 1 d D . .
H64A H -0.0140 0.3342 0.3378 0.228 Uiso 1 1 calc R . .
H64B H -0.0335 0.2978 0.2802 0.228 Uiso 1 1 calc R . .
C65 C -0.0523(11) 0.2144(7) 0.3423(5) 0.162(5) Uiso 1 1 d D . .
H65A H -0.0541 0.1727 0.3159 0.195 Uiso 1 1 calc R . .
H65B H 0.0044 0.2081 0.3701 0.195 Uiso 1 1 calc R . .
C66 C -0.1497(9) 0.2296(6) 0.3635(4) 0.139(4) Uiso 1 1 d D . .
H66A H -0.1911 0.1830 0.3590 0.167 Uiso 1 1 calc R . .
H66B H -0.1372 0.2393 0.4023 0.167 Uiso 1 1 calc R . .
C67 C -0.2029(10) 0.2868(7) 0.3420(5) 0.160(5) Uiso 1 1 d D . .
H67A H -0.2294 0.3152 0.3717 0.192 Uiso 1 1 calc R . .
H67B H -0.2618 0.2645 0.3208 0.192 Uiso 1 1 calc R . .
Ge Ge 0.18414(4) 0.21494(2) 0.06286(2) 0.01875(12) Uani 1 1 d . . .
N N 0.5020(4) 0.28507(18) 0.10582(14) 0.0172(10) Uani 1 1 d . . .
O1 O 0.6691(4) 0.3214(2) 0.12614(17) 0.0532(12) Uani 1 1 d . . .
O2 O -0.1571(13) 0.3457(8) 0.3061(6) 0.316(8) Uiso 1 1 d D . .
P1 P 0.36872(10) 0.15571(6) 0.15423(5) 0.0162(3) Uani 1 1 d . . .
P2 P 0.39861(10) 0.15181(6) 0.03111(5) 0.0141(3) Uani 1 1 d . . .
P3 P 0.36704(11) 0.36139(6) 0.02211(5) 0.0192(3) Uani 1 1 d . . .
P4 P 0.31463(11) 0.36904(6) 0.14296(5) 0.0188(3) Uani 1 1 d . . .
W W 0.345335(15) 0.256025(10) 0.086689(7) 0.01338(5) Uani 1 1 d . . .

loop_
_atom_site_aniso_label
_atom_site_aniso_U_11
_atom_site_aniso_U_22
_atom_site_aniso_U_33
_atom_site_aniso_U_23
_atom_site_aniso_U_13
_atom_site_aniso_U_12
C1 0.023(4) 0.039(3) 0.023(3) 0.002(2) 0.002(2) -0.006(2)
C2 0.014(4) 0.035(3) 0.033(3) -0.002(2) 0.003(2) -0.001(2)
C3 0.018(4) 0.038(3) 0.034(3) -0.006(2) 0.004(3) -0.012(2)
C4 0.023(4) 0.029(3) 0.039(3) 0.003(2) 0.002(3) -0.012(2)
C5 0.021(4) 0.025(3) 0.046(4) -0.007(2) 0.001(3) -0.009(2)
C6 0.028(5) 0.065(4) 0.034(4) -0.005(3) -0.001(3) -0.010(3)
C7 0.025(4) 0.050(3) 0.046(4) 0.005(3) 0.003(3) 0.004(3)
C8 0.034(5) 0.059(4) 0.045(4) -0.003(3) 0.014(3) -0.009(3)
C9 0.072(6) 0.047(4) 0.064(5) 0.020(3) 0.013(4) -0.011(3)
C10 0.024(4) 0.044(3) 0.060(4) -0.020(3) -0.002(3) -0.014(3)
C11 0.023(4) 0.014(2) 0.019(3) 0.006(2) 0.002(2) -0.003(2)
C12 0.021(4) 0.011(2) 0.024(3) -0.0023(19) 0.001(2) 0.002(2)
C13 0.038(4) 0.010(2) 0.027(3) 0.003(2) 0.008(3) -0.003(2)
C14 0.038(4) 0.011(2) 0.022(3) -0.0012(18) 0.005(3) 0.002(2)
C15 0.018(4) 0.018(2) 0.020(3) 0.0000(19) 0.009(2) -0.005(2)
C16 0.035(5) 0.059(4) 0.032(3) 0.022(3) 0.009(3) 0.012(3)
C17 0.034(5) 0.093(5) 0.046(4) 0.020(4) 0.024(3) 0.019(4)
C18 0.041(5) 0.053(4) 0.025(3) 0.006(3) 0.019(3) -0.014(3)
C19 0.057(6) 0.050(4) 0.031(3) 0.016(3) 0.020(3) 0.006(3)
C20 0.043(5) 0.040(3) 0.036(4) 0.016(3) 0.020(3) 0.016(3)
C21 0.022(3) 0.019(2) 0.011(2) 0.0061(19) 0.005(2) 0.004(2)
C22 0.029(4) 0.021(2) 0.019(3) 0.002(2) -0.001(2) 0.003(2)
C23 0.036(4) 0.032(3) 0.024(3) 0.004(2) 0.003(3) 0.014(2)
C24 0.022(4) 0.039(3) 0.027(3) 0.003(2) -0.005(2) 0.005(2)
C25 0.029(4) 0.026(3) 0.026(3) 0.000(2) -0.006(2) -0.003(2)
C26 0.028(4) 0.022(3) 0.029(3) 0.001(2) 0.002(2) -0.002(2)
C27 0.010(3) 0.020(2) 0.017(3) -0.0037(19) 0.003(2) -0.0013(19)
C28 0.016(3) 0.029(3) 0.015(3) -0.004(2) 0.007(2) -0.004(2)
C29 0.022(4) 0.039(3) 0.026(3) 0.002(2) 0.002(2) -0.001(2)
C30 0.025(4) 0.052(3) 0.020(3) -0.006(3) 0.002(2) -0.014(3)
C31 0.047(5) 0.035(3) 0.025(3) -0.010(2) 0.010(3) -0.012(3)
C32 0.020(4) 0.029(3) 0.027(3) -0.005(2) -0.001(2) 0.000(2)
C33 0.017(3) 0.011(2) 0.027(3) -0.0036(19) 0.006(2) -0.0012(19)
C34 0.021(4) 0.021(3) 0.026(3) -0.004(2) -0.001(2) -0.002(2)
C35 0.029(5) 0.040(3) 0.027(4) -0.008(2) 0.016(3) -0.005(3)
C36 0.013(4) 0.033(3) 0.054(4) -0.005(3) 0.009(3) -0.003(2)
C37 0.021(4) 0.035(3) 0.039(4) 0.001(2) 0.001(3) -0.003(2)
C38 0.015(4) 0.028(3) 0.028(3) 0.003(2) 0.002(2) -0.001(2)
C39 0.035(4) 0.007(2) 0.024(3) 0.0021(19) 0.014(2) 0.000(2)
C40 0.042(4) 0.023(3) 0.030(3) -0.002(2) 0.012(3) -0.003(2)
C41 0.052(5) 0.028(3) 0.028(3) -0.002(2) 0.020(3) -0.004(3)
C42 0.054(6) 0.029(3) 0.049(4) 0.009(3) 0.035(3) 0.005(3)
C43 0.035(5) 0.023(3) 0.050(4) 0.002(3) 0.014(3) -0.001(2)
C44 0.037(5) 0.020(3) 0.026(3) 0.000(2) 0.008(3) -0.002(2)
C45 0.034(4) 0.022(3) 0.020(3) 0.002(2) 0.007(2) 0.005(2)
C46 0.041(5) 0.044(4) 0.053(4) 0.029(3) 0.014(3) 0.013(3)
C47 0.034(5) 0.074(5) 0.080(5) 0.039(4) 0.016(4) 0.015(4)
C48 0.053(6) 0.056(4) 0.051(4) 0.026(3) 0.014(4) 0.029(3)
C49 0.074(6) 0.027(3) 0.035(4) 0.011(2) 0.012(3) 0.014(3)
C50 0.051(5) 0.020(3) 0.029(3) 0.008(2) 0.006(3) 0.001(2)
C51 0.032(4) 0.016(2) 0.018(3) -0.011(2) 0.001(2) 0.001(2)
C52 0.045(5) 0.021(3) 0.026(3) -0.005(2) 0.004(3) -0.005(3)
C53 0.037(4) 0.030(3) 0.047(4) -0.015(3) -0.008(3) -0.005(3)
C54 0.056(5) 0.032(3) 0.031(4) -0.010(2) -0.010(3) 0.009(3)
C55 0.039(5) 0.044(3) 0.026(3) 0.001(2) 0.009(3) 0.006(3)
C56 0.027(4) 0.031(3) 0.024(3) 0.000(2) 0.003(2) 0.003(2)
C57 0.030(4) 0.025(3) 0.014(3) -0.001(2) 0.008(2) 0.002(2)
C58 0.035(4) 0.033(3) 0.031(3) -0.009(2) 0.012(3) 0.004(3)
C59 0.032(5) 0.048(3) 0.047(4) -0.008(3) 0.012(3) 0.002(3)
C60 0.036(5) 0.042(3) 0.041(4) -0.007(3) 0.013(3) 0.012(3)
C61 0.051(5) 0.033(3) 0.043(4) -0.016(3) 0.010(3) 0.008(3)
C62 0.032(4) 0.029(3) 0.042(4) -0.013(2) 0.009(3) 0.003(2)
C63 0.012(4) 0.027(3) 0.017(3) 0.005(2) 0.003(2) -0.006(2)
Ge 0.0160(4) 0.0196(2) 0.0210(3) 0.0008(2) 0.0042(2) -0.0004(2)
N 0.027(3) 0.0118(18) 0.014(2) 0.0038(15) 0.0050(19) 0.0003(18)
O1 0.036(4) 0.070(3) 0.053(3) 0.003(2) 0.002(2) -0.013(2)
P1 0.0183(9) 0.0141(6) 0.0169(7) 0.0012(5) 0.0046(6) -0.0012(5)
P2 0.0147(9) 0.0131(6) 0.0150(7) -0.0018(5) 0.0032(5) -0.0010(5)
P3 0.0258(10) 0.0121(6) 0.0211(8) 0.0011(5) 0.0099(6) -0.0010(5)
P4 0.0252(10) 0.0135(6) 0.0184(7) -0.0025(5) 0.0063(6) 0.0003(5)
W 0.01506(11) 0.01158(9) 0.01403(8) -0.00003(9) 0.00426(6) -0.00092(10)

loop_
_geom_bond_atom_site_label_1
_geom_bond_atom_site_label_2
_geom_bond_distance
_geom_bond_site_symmetry_2
_geom_bond_publ_flag
C1 C2 1.495(7) . ?
C1 C5 1.515(7) . ?
C1 C6 1.528(7) . ?
C1 Ge 2.031(5) . ?
C2 C3 1.375(7) . ?
C2 C7 1.511(7) . ?
C3 C4 1.430(7) . ?
C3 C8 1.516(8) . ?
C4 C5 1.360(8) . ?
C4 C9 1.526(7) . ?
C5 C10 1.518(8) . ?
C6 H6A 0.9800 . ?
C6 H6B 0.9800 . ?
C6 H6C 0.9800 . ?
C7 H7A 0.9800 . ?
C7 H7B 0.9800 . ?
C7 H7C 0.9800 . ?
C8 H8A 0.9800 . ?
C8 H8B 0.9800 . ?
C8 H8C 0.9800 . ?
C9 H9A 0.9800 . ?
C9 H9B 0.9800 . ?
C9 H9C 0.9800 . ?
C10 H10A 0.9800 . ?
C10 H10B 0.9800 . ?
C10 H10C 0.9800 . ?
C11 C12 1.546(7) . ?
C11 P1 1.852(4) . ?
C11 H11A 0.9900 . ?
C11 H11B 0.9900 . ?
C12 P2 1.883(4) . ?
C12 H12A 0.9900 . ?
C12 H12B 0.9900 . ?
C13 C14 1.540(7) . ?
C13 P3 1.859(5) . ?
C13 H13A 0.9900 . ?
C13 H13B 0.9900 . ?
C14 P4 1.864(5) . ?
C14 H14A 0.9900 . ?
C14 H14B 0.9900 . ?
C15 C16 1.371(8) . ?
C15 C20 1.411(7) . ?
C15 P1 1.852(5) . ?
C16 C17 1.417(8) . ?
C16 H16A 0.9500 . ?
C17 C18 1.383(8) . ?
C17 H17A 0.9500 . ?
C18 C19 1.371(8) . ?
C18 H18A 0.9500 . ?
C19 C20 1.400(8) . ?
C19 H19A 0.9500 . ?
C20 H20A 0.9500 . ?
C21 C26 1.404(6) . ?
C21 C22 1.406(6) . ?
C21 P1 1.824(5) . ?
C22 C23 1.385(7) . ?
C22 H22A 0.9500 . ?
C23 C24 1.383(7) . ?
C23 H23A 0.9500 . ?
C24 C25 1.386(7) . ?
C24 H24A 0.9500 . ?
C25 C26 1.382(7) . ?
C25 H25A 0.9500 . ?
C26 H26A 0.9500 . ?
C27 C28 1.385(6) . ?
C27 C32 1.401(6) . ?
C27 P2 1.841(5) . ?
C28 C29 1.397(7) . ?
C28 H28A 0.9500 . ?
C29 C30 1.386(7) . ?
C29 H29A 0.9500 . ?
C30 C31 1.391(7) . ?
C30 H30A 0.9500 . ?
C31 C32 1.373(7) . ?
C31 H31A 0.9500 . ?
C32 H32A 0.9500 . ?
C33 C38 1.403(7) . ?
C33 C34 1.387(7) . ?
C33 P2 1.855(5) . ?
C34 C35 1.371(8) . ?
C34 H34A 0.9500 . ?
C35 C36 1.390(8) . ?
C35 H35A 0.9500 . ?
C36 C37 1.400(8) . ?
C36 H36A 0.9500 . ?
C37 C38 1.381(8) . ?
C37 H37A 0.9500 . ?
C38 H38A 0.9500 . ?
C39 C44 1.384(8) . ?
C39 C40 1.402(7) . ?
C39 P3 1.856(5) . ?
C40 C41 1.402(8) . ?
C40 H40A 0.9500 . ?
C41 C42 1.372(9) . ?
C41 H41A 0.9500 . ?
C42 C43 1.406(8) . ?
C42 H42A 0.9500 . ?
C43 C44 1.431(8) . ?
C43 H43A 0.9500 . ?
C44 H44A 0.9500 . ?
C45 C46 1.357(8) . ?
C45 C50 1.421(6) . ?
C45 P3 1.827(5) . ?
C46 C47 1.424(9) . ?
C46 H46A 0.9500 . ?
C47 C48 1.392(8) . ?
C47 H47A 0.9500 . ?
C48 C49 1.385(9) . ?
C48 H48A 0.9500 . ?
C49 C50 1.394(8) . ?
C49 H49A 0.9500 . ?
C50 H50A 0.9500 . ?
C51 C52 1.394(8) . ?
C51 C56 1.397(7) . ?
C51 P4 1.828(5) . ?
C52 C53 1.402(7) . ?
C52 H52A 0.9500 . ?
C53 C54 1.391(8) . ?
C53 H53A 0.9500 . ?
C54 C55 1.342(8) . ?
C54 H54A 0.9500 . ?
C55 C56 1.398(7) . ?
C55 H55A 0.9500 . ?
C56 H56A 0.9500 . ?
C57 C58 1.375(7) . ?
C57 C62 1.416(6) . ?
C57 P4 1.846(5) . ?
C58 C59 1.422(8) . ?
C58 H58A 0.9500 . ?
C59 C60 1.378(7) . ?
C59 H59A 0.9500 . ?
C60 C61 1.356(8) . ?
C60 H60A 0.9500 . ?
C61 C62 1.402(8) . ?
C61 H61A 0.9500 . ?
C62 H62A 0.9500 . ?
C63 N 1.096(6) . ?
C63 O1 1.238(7) . ?
C64 O2 1.499(14) . ?
C64 C65 1.681(12) . ?
C64 H64A 0.9900 . ?
C64 H64B 0.9900 . ?
C65 C66 1.475(12) . ?
C65 H65A 0.9900 . ?
C65 H65B 0.9900 . ?
C66 C67 1.320(11) . ?
C66 H66A 0.9900 . ?
C66 H66B 0.9900 . ?
C67 O2 1.538(13) . ?
C67 H67A 0.9900 . ?
C67 H67B 0.9900 . ?
Ge W 2.2991(9) . ?
N W 2.166(5) . ?
P1 W 2.4515(12) . ?
P2 W 2.4514(13) . ?
P3 W 2.5004(13) . ?
P4 W 2.4976(13) . ?
